data_7716376
loop_
_publ_author_name
'Robson, Max E.'
'Johnson, Andrew L.'

_publ_section_title
;
 Zinc and cadmium thioamidate complexes: rational design of single-source
 precursors for the AACVD of ZnS.
;
_journal_issue 27
_journal_name_full 'Dalton transactions (Cambridge, England : 2003)'
_journal_page_first 11380
_journal_page_last 11392
_journal_paper_doi 10.1039/d4dt01278j
_journal_volume 53
_journal_year 2024
_chemical_formula_moiety 'C40 H48 N4 S4 Zn2'
_chemical_formula_sum 'C40 H48 N4 S4 Zn2'
_chemical_formula_weight 843.80
_chemical_properties_physical Air-sensitive
_space_group_crystal_system monoclinic
_space_group_IT_number 14
_space_group_name_Hall '-P 2yn'
_space_group_name_H-M_alt 'P 1 21/n 1'
_atom_sites_solution_hydrogens geom
_atom_sites_solution_primary dual
_audit_creation_method SHELXL-2018/3
_audit_update_record
;
2024-04-25 deposited with the CCDC.	2024-06-17 downloaded from the CCDC.
;
_cell_angle_alpha 90
_cell_angle_beta 111.491(4)
_cell_angle_gamma 90
_cell_formula_units_Z 2
_cell_length_a 9.9334(4)
_cell_length_b 17.3065(5)
_cell_length_c 12.9808(5)
_cell_measurement_reflns_used 6977
_cell_measurement_temperature 150(2)
_cell_measurement_theta_max 29.3740
_cell_measurement_theta_min 3.2610
_cell_volume 2076.41(14)
_computing_cell_refinement 'CrysAlisPro 1.171.41.93a (Rigaku OD, 2020)'
_computing_data_collection 'CrysAlisPro 1.171.41.93a (Rigaku OD, 2020)'
_computing_data_reduction 'CrysAlisPro 1.171.41.93a (Rigaku OD, 2020)'
_computing_molecular_graphics 'ORTEP3 for Windows - Farrugia, L. J. J. Appl. Crystallogr. 1997, 30, 565'
_computing_publication_material
;
 'WinGX publication routines, Farrugia, 
 L. J., J. Appl. Crystallogr., 1999, 32, 837-838
;
_computing_structure_refinement
;
 SHELXL-2018/3 (Sheldrick, 2018)
 Sheldrick GM (2008) Acta Crystallogr A64:112--122 and 
 C. B. H\"ubschle, G. M. Sheldrick and B. Dittrich
 ShelXle: a Qt graphical user interface for SHELXL
 J. Appl. Cryst., 44, (2011) 1281-1284.
;
_computing_structure_solution
; 
 SHELXT
 Sheldrick, G. M. (2008). Acta Cryst. A64, 112-122.
;
_diffrn_ambient_environment N~2~
_diffrn_ambient_temperature 150.01(10)
_diffrn_detector 'CCD plate'
_diffrn_detector_area_resol_mean 8.0734
_diffrn_detector_type EosS2
_diffrn_measured_fraction_theta_full 0.998
_diffrn_measured_fraction_theta_max 0.888
_diffrn_measurement_device 'four-circle diffractometer'
_diffrn_measurement_device_type 'New Xcalibur, EosS2'
_diffrn_measurement_method '\w scans'
_diffrn_radiation_monochromator graphite
_diffrn_radiation_probe x-ray
_diffrn_radiation_type 'Mo K\a'
_diffrn_radiation_wavelength 0.71073
_diffrn_reflns_av_R_equivalents 0.0280
_diffrn_reflns_av_unetI/netI 0.0348
_diffrn_reflns_Laue_measured_fraction_full 0.998
_diffrn_reflns_Laue_measured_fraction_max 0.888
_diffrn_reflns_limit_h_max 13
_diffrn_reflns_limit_h_min -13
_diffrn_reflns_limit_k_max 24
_diffrn_reflns_limit_k_min -16
_diffrn_reflns_limit_l_max 17
_diffrn_reflns_limit_l_min -18
_diffrn_reflns_number 17282
_diffrn_reflns_point_group_measured_fraction_full 0.998
_diffrn_reflns_point_group_measured_fraction_max 0.888
_diffrn_reflns_theta_full 25.242
_diffrn_reflns_theta_max 29.776
_diffrn_reflns_theta_min 3.225
_diffrn_source 'fine-focus sealed X-ray tube'
_diffrn_source_type 'Enhance (Mo) X-ray Source'
_exptl_absorpt_coefficient_mu 1.389
_exptl_absorpt_correction_T_max 1.00000
_exptl_absorpt_correction_T_min 0.79966
_exptl_absorpt_correction_type multi-scan
_exptl_absorpt_process_details
;
CrysAlisPro 1.171.41.93a (Rigaku Oxford Diffraction, 2020)
Empirical absorption correction using spherical harmonics,
implemented in SCALE3 ABSPACK scaling algorithm.
;
_exptl_crystal_colour colourless
_exptl_crystal_density_diffrn 1.350
_exptl_crystal_description plate
_exptl_crystal_F_000 880
_exptl_crystal_size_max 0.700
_exptl_crystal_size_mid 0.250
_exptl_crystal_size_min 0.100
_refine_diff_density_max 0.336
_refine_diff_density_min -0.277
_refine_diff_density_rms 0.060
_refine_ls_extinction_method none
_refine_ls_goodness_of_fit_ref 1.024
_refine_ls_hydrogen_treatment constr
_refine_ls_matrix_type full
_refine_ls_number_parameters 230
_refine_ls_number_reflns 5273
_refine_ls_number_restraints 0
_refine_ls_restrained_S_all 1.024
_refine_ls_R_factor_all 0.0434
_refine_ls_R_factor_gt 0.0311
_refine_ls_shift/su_max 0.002
_refine_ls_shift/su_mean 0.000
_refine_ls_structure_factor_coef Fsqd
_refine_ls_weighting_details 'w=1/[\s^2^(Fo^2^)+(0.0216P)^2^+0.9615P] where P=(Fo^2^+2Fc^2^)/3'
_refine_ls_weighting_scheme calc
_refine_ls_wR_factor_gt 0.0609
_refine_ls_wR_factor_ref 0.0653
_reflns_Friedel_coverage 0.000
_reflns_number_gt 4355
_reflns_number_total 5273
_reflns_threshold_expression 'I > 2\s(I)'
_cod_data_source_file d4dt01278j2.cif
_cod_data_source_block e21alj18
_cod_depositor_comments 'Adding full bibliography for 7716374--7716379.cif.'
_cod_original_sg_symbol_H-M 'P 21/n'
_cod_database_code 7716376
_shelx_shelxl_version_number 2018/3
_shelx_space_group_comment
;
The symmetry employed for this shelxl refinement is uniquely defined
by the following loop, which should always be used as a source of
symmetry information in preference to the above space-group names.
They are only intended as comments.
;
_shelx_estimated_absorpt_t_min 0.443
_shelx_estimated_absorpt_t_max 0.874
_oxdiff_exptl_absorpt_empirical_full_min 0.753
_oxdiff_exptl_absorpt_empirical_full_max 1.292
_oxdiff_exptl_absorpt_empirical_details
;
Empirical correction (ABSPACK) includes:
- Absorption correction using spherical harmonics
- Frame scaling
;

loop_
_space_group_symop_operation_xyz
'x, y, z'
'-x+1/2, y+1/2, -z+1/2'
'-x, -y, -z'
'x-1/2, -y-1/2, z-1/2'

loop_
_atom_site_label
_atom_site_type_symbol
_atom_site_fract_x
_atom_site_fract_y
_atom_site_fract_z
_atom_site_U_iso_or_equiv
_atom_site_adp_type
_atom_site_occupancy
_atom_site_site_symmetry_order
_atom_site_calc_flag
_atom_site_refinement_flags_posn
_atom_site_refinement_flags_adp
_atom_site_refinement_flags_occupancy
_atom_site_disorder_assembly
_atom_site_disorder_group
Zn1 Zn 0.07124(2) 0.59282(2) 0.47656(2) 0.02035(6) Uani 1 1 d . . . . .
S1 S -0.04973(5) 0.71120(3) 0.45624(4) 0.02578(10) Uani 1 1 d . . . . .
S2 S -0.15998(5) 0.48574(3) 0.36521(4) 0.02365(10) Uani 1 1 d . . . . .
N1 N 0.22292(15) 0.68695(8) 0.50628(11) 0.0190(3) Uani 1 1 d . . . . .
N2 N 0.08472(15) 0.52705(8) 0.35152(11) 0.0190(3) Uani 1 1 d . . . . .
C1 C 0.12999(18) 0.74173(10) 0.49863(13) 0.0203(3) Uani 1 1 d . . . . .
C2 C 0.1681(2) 0.82589(10) 0.52666(15) 0.0266(4) Uani 1 1 d . . . . .
H2 H 0.269126 0.834491 0.530002 0.032 Uiso 1 1 calc R U . . .
C3 C 0.1639(3) 0.84344(12) 0.64123(18) 0.0424(5) Uani 1 1 d . . . . .
H3A H 0.066099 0.834196 0.640205 0.064 Uiso 1 1 calc R U . . .
H3B H 0.190455 0.897570 0.660248 0.064 Uiso 1 1 calc R U . . .
H3C H 0.232545 0.809764 0.696472 0.064 Uiso 1 1 calc R U . . .
C4 C 0.0676(3) 0.88081(12) 0.4396(2) 0.0477(6) Uani 1 1 d . . . . .
H4A H 0.072965 0.869464 0.367213 0.072 Uiso 1 1 calc R U . . .
H4B H 0.097685 0.934326 0.460232 0.072 Uiso 1 1 calc R U . . .
H4C H -0.032056 0.873730 0.435622 0.072 Uiso 1 1 calc R U . . .
C5 C -0.02129(18) 0.47883(10) 0.31167(13) 0.0200(3) Uani 1 1 d . . . . .
C6 C -0.0346(2) 0.42290(11) 0.21905(15) 0.0287(4) Uani 1 1 d . . . . .
H6 H 0.064038 0.415084 0.216885 0.034 Uiso 1 1 calc R U . . .
C7 C -0.1307(3) 0.45863(15) 0.10830(17) 0.0521(7) Uani 1 1 d . . . . .
H7A H -0.228541 0.466397 0.108124 0.078 Uiso 1 1 calc R U . . .
H7B H -0.134791 0.423849 0.047660 0.078 Uiso 1 1 calc R U . . .
H7C H -0.090231 0.508476 0.098391 0.078 Uiso 1 1 calc R U . . .
C8 C -0.0932(2) 0.34383(12) 0.23484(17) 0.0362(5) Uani 1 1 d . . . . .
H8A H -0.034050 0.323099 0.307636 0.054 Uiso 1 1 calc R U . . .
H8B H -0.089659 0.308469 0.176934 0.054 Uiso 1 1 calc R U . . .
H8C H -0.193559 0.349289 0.230050 0.054 Uiso 1 1 calc R U . . .
C11 C 0.37557(18) 0.70080(9) 0.54338(14) 0.0201(3) Uani 1 1 d . . . . .
C12 C 0.4565(2) 0.71748(11) 0.65340(16) 0.0287(4) Uani 1 1 d . . . . .
H12 H 0.410336 0.722163 0.705538 0.034 Uiso 1 1 calc R U . . .
C13 C 0.6051(2) 0.72729(12) 0.68692(18) 0.0385(5) Uani 1 1 d . . . . .
H13 H 0.660197 0.738920 0.762172 0.046 Uiso 1 1 calc R U . . .
C14 C 0.6738(2) 0.72033(12) 0.6122(2) 0.0388(5) Uani 1 1 d . . . . .
H14 H 0.775319 0.728011 0.635575 0.047 Uiso 1 1 calc R U . . .
C15 C 0.5941(2) 0.70217(11) 0.50346(19) 0.0340(5) Uani 1 1 d . . . . .
H15 H 0.641229 0.696795 0.452029 0.041 Uiso 1 1 calc R U . . .
C16 C 0.44502(19) 0.69162(11) 0.46839(16) 0.0266(4) Uani 1 1 d . . . . .
H16 H 0.390898 0.678218 0.393616 0.032 Uiso 1 1 calc R U . . .
C21 C 0.20471(18) 0.52854(10) 0.31454(14) 0.0194(3) Uani 1 1 d . . . . .
C22 C 0.2010(2) 0.57558(11) 0.22720(14) 0.0261(4) Uani 1 1 d . . . . .
H22 H 0.116793 0.604826 0.188074 0.031 Uiso 1 1 calc R U . . .
C23 C 0.3217(2) 0.57959(12) 0.19736(15) 0.0304(4) Uani 1 1 d . . . . .
H23 H 0.320016 0.611855 0.137698 0.036 Uiso 1 1 calc R U . . .
C24 C 0.4440(2) 0.53691(11) 0.25399(16) 0.0297(4) Uani 1 1 d . . . . .
H24 H 0.525852 0.539537 0.232836 0.036 Uiso 1 1 calc R U . . .
C25 C 0.4473(2) 0.49030(11) 0.34159(17) 0.0303(4) Uani 1 1 d . . . . .
H25 H 0.531480 0.460950 0.380462 0.036 Uiso 1 1 calc R U . . .
C26 C 0.32802(19) 0.48641(10) 0.37264(15) 0.0250(4) Uani 1 1 d . . . . .
H26 H 0.330703 0.455033 0.433413 0.030 Uiso 1 1 calc R U . . .

loop_
_atom_site_aniso_label
_atom_site_aniso_U_11
_atom_site_aniso_U_22
_atom_site_aniso_U_33
_atom_site_aniso_U_23
_atom_site_aniso_U_13
_atom_site_aniso_U_12
Zn1 0.02003(11) 0.01894(11) 0.02380(11) -0.00282(8) 0.01006(8) -0.00152(8)
S1 0.0164(2) 0.0256(2) 0.0333(2) -0.00355(19) 0.00669(18) 0.00183(18)
S2 0.0164(2) 0.0284(2) 0.0266(2) 0.00327(19) 0.00835(18) -0.00006(18)
N1 0.0184(7) 0.0178(7) 0.0214(7) -0.0015(6) 0.0077(6) -0.0022(6)
N2 0.0180(7) 0.0194(7) 0.0203(7) -0.0002(6) 0.0077(6) -0.0009(6)
C1 0.0199(8) 0.0217(9) 0.0187(8) -0.0017(7) 0.0063(7) -0.0004(7)
C2 0.0245(9) 0.0185(9) 0.0343(10) -0.0037(8) 0.0078(8) 0.0011(7)
C3 0.0533(14) 0.0304(11) 0.0454(13) -0.0140(10) 0.0201(11) -0.0017(10)
C4 0.0522(15) 0.0210(10) 0.0543(14) 0.0035(10) 0.0011(12) 0.0038(10)
C5 0.0184(8) 0.0227(9) 0.0172(8) 0.0026(7) 0.0045(7) 0.0002(7)
C6 0.0284(10) 0.0334(11) 0.0242(9) -0.0094(8) 0.0095(8) -0.0102(8)
C7 0.0667(17) 0.0580(16) 0.0220(10) -0.0032(10) 0.0049(11) -0.0187(13)
C8 0.0404(12) 0.0311(11) 0.0375(11) -0.0139(9) 0.0147(10) -0.0121(9)
C11 0.0173(8) 0.0141(8) 0.0288(9) 0.0016(7) 0.0083(7) -0.0011(7)
C12 0.0244(9) 0.0280(10) 0.0318(10) -0.0034(8) 0.0079(8) -0.0014(8)
C13 0.0274(11) 0.0332(12) 0.0429(12) -0.0050(10) -0.0014(9) -0.0042(9)
C14 0.0170(9) 0.0289(11) 0.0653(15) 0.0068(10) 0.0089(10) -0.0036(8)
C15 0.0259(10) 0.0278(10) 0.0543(13) 0.0124(9) 0.0219(10) 0.0036(8)
C16 0.0233(9) 0.0265(10) 0.0311(10) 0.0061(8) 0.0113(8) 0.0023(8)
C21 0.0197(8) 0.0191(8) 0.0208(8) -0.0043(7) 0.0089(7) -0.0042(7)
C22 0.0223(9) 0.0307(10) 0.0232(9) 0.0047(8) 0.0057(7) 0.0015(8)
C23 0.0320(10) 0.0389(11) 0.0229(9) 0.0048(8) 0.0131(8) -0.0043(9)
C24 0.0276(10) 0.0323(10) 0.0369(11) -0.0067(9) 0.0207(9) -0.0041(8)
C25 0.0248(10) 0.0240(10) 0.0429(11) 0.0013(9) 0.0136(9) 0.0048(8)
C26 0.0254(9) 0.0210(9) 0.0298(10) 0.0037(8) 0.0118(8) 0.0010(7)

loop_
_atom_type_symbol
_atom_type_description
_atom_type_scat_dispersion_real
_atom_type_scat_dispersion_imag
_atom_type_scat_source
C C 0.0033 0.0016 'International Tables Vol C Tables 4.2.6.8 and 6.1.1.4'
H H 0.0000 0.0000 'International Tables Vol C Tables 4.2.6.8 and 6.1.1.4'
N N 0.0061 0.0033 'International Tables Vol C Tables 4.2.6.8 and 6.1.1.4'
S S 0.1246 0.1234 'International Tables Vol C Tables 4.2.6.8 and 6.1.1.4'
Zn Zn 0.2839 1.4301 'International Tables Vol C Tables 4.2.6.8 and 6.1.1.4'

loop_
_geom_angle_atom_site_label_1
_geom_angle_atom_site_label_2
_geom_angle_atom_site_label_3
_geom_angle
_geom_angle_site_symmetry_1
_geom_angle_site_symmetry_3
_geom_angle_publ_flag
N2 Zn1 N1 108.71(5) . . ?
N2 Zn1 S1 125.67(4) . . ?
N1 Zn1 S1 69.82(4) . . ?
N2 Zn1 S2 105.16(4) . 3_566 ?
N1 Zn1 S2 105.49(4) . 3_566 ?
S1 Zn1 S2 128.161(18) . 3_566 ?
C1 S1 Zn1 78.81(6) . . ?
C5 S2 Zn1 102.04(6) . 3_566 ?
C1 N1 C11 122.51(14) . . ?
C1 N1 Zn1 96.15(10) . . ?
C11 N1 Zn1 140.42(11) . . ?
C5 N2 C21 122.04(14) . . ?
C5 N2 Zn1 113.55(11) . . ?
C21 N2 Zn1 124.26(11) . . ?
N1 C1 C2 125.05(15) . . ?
N1 C1 S1 114.73(13) . . ?
C2 C1 S1 120.19(13) . . ?
C1 C2 C4 112.40(16) . . ?
C1 C2 C3 109.28(15) . . ?
C4 C2 C3 110.54(17) . . ?
C1 C2 H2 108.2 . . ?
C4 C2 H2 108.2 . . ?
C3 C2 H2 108.2 . . ?
C2 C3 H3A 109.5 . . ?
C2 C3 H3B 109.5 . . ?
H3A C3 H3B 109.5 . . ?
C2 C3 H3C 109.5 . . ?
H3A C3 H3C 109.5 . . ?
H3B C3 H3C 109.5 . . ?
C2 C4 H4A 109.5 . . ?
C2 C4 H4B 109.5 . . ?
H4A C4 H4B 109.5 . . ?
C2 C4 H4C 109.5 . . ?
H4A C4 H4C 109.5 . . ?
H4B C4 H4C 109.5 . . ?
N2 C5 C6 123.55(15) . . ?
N2 C5 S2 116.01(13) . . ?
C6 C5 S2 120.31(13) . . ?
C5 C6 C8 113.15(15) . . ?
C5 C6 C7 109.29(17) . . ?
C8 C6 C7 110.44(17) . . ?
C5 C6 H6 107.9 . . ?
C8 C6 H6 107.9 . . ?
C7 C6 H6 107.9 . . ?
C6 C7 H7A 109.5 . . ?
C6 C7 H7B 109.5 . . ?
H7A C7 H7B 109.5 . . ?
C6 C7 H7C 109.5 . . ?
H7A C7 H7C 109.5 . . ?
H7B C7 H7C 109.5 . . ?
C6 C8 H8A 109.5 . . ?
C6 C8 H8B 109.5 . . ?
H8A C8 H8B 109.5 . . ?
C6 C8 H8C 109.5 . . ?
H8A C8 H8C 109.5 . . ?
H8B C8 H8C 109.5 . . ?
C12 C11 C16 119.61(16) . . ?
C12 C11 N1 121.54(15) . . ?
C16 C11 N1 118.68(16) . . ?
C13 C12 C11 119.77(18) . . ?
C13 C12 H12 120.1 . . ?
C11 C12 H12 120.1 . . ?
C14 C13 C12 120.8(2) . . ?
C14 C13 H13 119.6 . . ?
C12 C13 H13 119.6 . . ?
C15 C14 C13 119.55(18) . . ?
C15 C14 H14 120.2 . . ?
C13 C14 H14 120.2 . . ?
C14 C15 C16 120.52(19) . . ?
C14 C15 H15 119.7 . . ?
C16 C15 H15 119.7 . . ?
C15 C16 C11 119.74(18) . . ?
C15 C16 H16 120.1 . . ?
C11 C16 H16 120.1 . . ?
C22 C21 C26 120.49(15) . . ?
C22 C21 N2 120.44(15) . . ?
C26 C21 N2 118.92(15) . . ?
C21 C22 C23 119.36(17) . . ?
C21 C22 H22 120.3 . . ?
C23 C22 H22 120.3 . . ?
C24 C23 C22 120.35(17) . . ?
C24 C23 H23 119.8 . . ?
C22 C23 H23 119.8 . . ?
C23 C24 C25 120.03(16) . . ?
C23 C24 H24 120.0 . . ?
C25 C24 H24 120.0 . . ?
C24 C25 C26 120.09(18) . . ?
C24 C25 H25 120.0 . . ?
C26 C25 H25 120.0 . . ?
C25 C26 C21 119.68(17) . . ?
C25 C26 H26 120.2 . . ?
C21 C26 H26 120.2 . . ?

loop_
_geom_bond_atom_site_label_1
_geom_bond_atom_site_label_2
_geom_bond_distance
_geom_bond_site_symmetry_2
_geom_bond_publ_flag
Zn1 N2 2.0266(13) . ?
Zn1 N1 2.1557(14) . ?
Zn1 S1 2.3407(5) . ?
Zn1 S2 2.3489(5) 3_566 ?
S1 C1 1.7462(18) . ?
S2 C5 1.7598(17) . ?
N1 C1 1.301(2) . ?
N1 C11 1.433(2) . ?
N2 C5 1.294(2) . ?
N2 C21 1.439(2) . ?
C1 C2 1.515(2) . ?
C2 C4 1.533(3) . ?
C2 C3 1.533(3) . ?
C2 H2 1.0000 . ?
C3 H3A 0.9800 . ?
C3 H3B 0.9800 . ?
C3 H3C 0.9800 . ?
C4 H4A 0.9800 . ?
C4 H4B 0.9800 . ?
C4 H4C 0.9800 . ?
C5 C6 1.511(2) . ?
C6 C8 1.530(3) . ?
C6 C7 1.535(3) . ?
C6 H6 1.0000 . ?
C7 H7A 0.9800 . ?
C7 H7B 0.9800 . ?
C7 H7C 0.9800 . ?
C8 H8A 0.9800 . ?
C8 H8B 0.9800 . ?
C8 H8C 0.9800 . ?
C11 C12 1.388(2) . ?
C11 C16 1.393(2) . ?
C12 C13 1.388(3) . ?
C12 H12 0.9500 . ?
C13 C14 1.381(3) . ?
C13 H13 0.9500 . ?
C14 C15 1.378(3) . ?
C14 H14 0.9500 . ?
C15 C16 1.393(2) . ?
C15 H15 0.9500 . ?
C16 H16 0.9500 . ?
C21 C22 1.385(2) . ?
C21 C26 1.387(2) . ?
C22 C23 1.390(2) . ?
C22 H22 0.9500 . ?
C23 C24 1.381(3) . ?
C23 H23 0.9500 . ?
C24 C25 1.385(3) . ?
C24 H24 0.9500 . ?
C25 C26 1.386(2) . ?
C25 H25 0.9500 . ?
C26 H26 0.9500 . ?

loop_
_geom_torsion_atom_site_label_1
_geom_torsion_atom_site_label_2
_geom_torsion_atom_site_label_3
_geom_torsion_atom_site_label_4
_geom_torsion
_geom_torsion_site_symmetry_1
_geom_torsion_site_symmetry_2
_geom_torsion_site_symmetry_3
_geom_torsion_site_symmetry_4
_geom_torsion_publ_flag
C11 N1 C1 C2 0.2(3) . . . . ?
Zn1 N1 C1 C2 171.24(15) . . . . ?
C11 N1 C1 S1 -177.86(12) . . . . ?
Zn1 N1 C1 S1 -6.80(12) . . . . ?
Zn1 S1 C1 N1 6.34(12) . . . . ?
Zn1 S1 C1 C2 -171.80(14) . . . . ?
N1 C1 C2 C4 135.61(19) . . . . ?
S1 C1 C2 C4 -46.5(2) . . . . ?
N1 C1 C2 C3 -101.3(2) . . . . ?
S1 C1 C2 C3 76.67(18) . . . . ?
C21 N2 C5 C6 -3.5(3) . . . . ?
Zn1 N2 C5 C6 -179.21(13) . . . . ?
C21 N2 C5 S2 -179.31(12) . . . . ?
Zn1 N2 C5 S2 5.02(16) . . . . ?
Zn1 S2 C5 N2 -86.25(13) 3_566 . . . ?
Zn1 S2 C5 C6 97.83(14) 3_566 . . . ?
N2 C5 C6 C8 141.54(18) . . . . ?
S2 C5 C6 C8 -42.9(2) . . . . ?
N2 C5 C6 C7 -94.9(2) . . . . ?
S2 C5 C6 C7 80.65(18) . . . . ?
C1 N1 C11 C12 71.6(2) . . . . ?
Zn1 N1 C11 C12 -94.4(2) . . . . ?
C1 N1 C11 C16 -113.15(19) . . . . ?
Zn1 N1 C11 C16 80.9(2) . . . . ?
C16 C11 C12 C13 2.1(3) . . . . ?
N1 C11 C12 C13 177.26(17) . . . . ?
C11 C12 C13 C14 -0.3(3) . . . . ?
C12 C13 C14 C15 -1.1(3) . . . . ?
C13 C14 C15 C16 0.7(3) . . . . ?
C14 C15 C16 C11 1.1(3) . . . . ?
C12 C11 C16 C15 -2.5(3) . . . . ?
N1 C11 C16 C15 -177.80(16) . . . . ?
C5 N2 C21 C22 90.7(2) . . . . ?
Zn1 N2 C21 C22 -94.06(18) . . . . ?
C5 N2 C21 C26 -93.8(2) . . . . ?
Zn1 N2 C21 C26 81.40(18) . . . . ?
C26 C21 C22 C23 0.7(3) . . . . ?
N2 C21 C22 C23 176.10(16) . . . . ?
C21 C22 C23 C24 0.2(3) . . . . ?
C22 C23 C24 C25 -0.5(3) . . . . ?
C23 C24 C25 C26 0.0(3) . . . . ?
C24 C25 C26 C21 0.9(3) . . . . ?
C22 C21 C26 C25 -1.3(3) . . . . ?
N2 C21 C26 C25 -176.73(16) . . . . ?
